data_7244193
loop_
_publ_author_name
'Al-Azemi, Talal F.'
'Vinodh, Mickey'

_publ_section_title
;
 External-stimulus-triggered conformational inversion of mechanically
 self-locked pseudo[1]catenane and gemini-catenanes based on
 A1/A2-alkyne--azide-difunctionalized pillar[5]arenes
;
_journal_issue 3
_journal_name_full 'RSC Advances'
_journal_page_first 1797
_journal_page_last 1806
_journal_paper_doi 10.1039/D1RA09043G
_journal_volume 12
_journal_year 2022
_chemical_formula_sum 'C118 H148 N8 O22'
_chemical_formula_weight 2030.44
_space_group_crystal_system triclinic
_space_group_IT_number 2
_space_group_name_Hall '-P 1'
_space_group_name_H-M_alt 'P -1'
_atom_sites_solution_hydrogens geom
_audit_creation_method SHELXL-2017/1
_audit_update_record
;
2021-10-05 deposited with the CCDC.	2022-01-04 downloaded from the CCDC.
;
_cell_angle_alpha 93.587(7)
_cell_angle_beta 92.917(7)
_cell_angle_gamma 90.911(6)
_cell_formula_units_Z 1
_cell_length_a 10.7868(12)
_cell_length_b 15.821(2)
_cell_length_c 16.455(2)
_cell_measurement_reflns_used 9182
_cell_measurement_temperature 150(2)
_cell_measurement_theta_max 66.13
_cell_measurement_theta_min 2.70
_cell_volume 2798.5(6)
_computing_structure_refinement 'SHELXL-2017/1 (Sheldrick, 2017)'
_computing_structure_solution 'SHELXT 2014/5 (Sheldrick, 2014)'
_diffrn_ambient_temperature 150(2)
_diffrn_detector_area_resol_mean 8.3333
_diffrn_measured_fraction_theta_full 0.941
_diffrn_measured_fraction_theta_max 0.941
_diffrn_measurement_device_type 'Bruker APEX-II CCD'
_diffrn_measurement_method '\f and \w scans'
_diffrn_radiation_type CuK\a
_diffrn_radiation_wavelength 1.54178
_diffrn_reflns_av_R_equivalents 0.0832
_diffrn_reflns_av_unetI/netI 0.0474
_diffrn_reflns_Laue_measured_fraction_full 0.941
_diffrn_reflns_Laue_measured_fraction_max 0.941
_diffrn_reflns_limit_h_max 11
_diffrn_reflns_limit_h_min -12
_diffrn_reflns_limit_k_max 18
_diffrn_reflns_limit_k_min -18
_diffrn_reflns_limit_l_max 19
_diffrn_reflns_limit_l_min -19
_diffrn_reflns_number 69930
_diffrn_reflns_point_group_measured_fraction_full 0.941
_diffrn_reflns_point_group_measured_fraction_max 0.941
_diffrn_reflns_theta_full 63.680
_diffrn_reflns_theta_max 63.679
_diffrn_reflns_theta_min 2.694
_exptl_absorpt_coefficient_mu 0.671
_exptl_absorpt_correction_T_max 0.96
_exptl_absorpt_correction_T_min 0.92
_exptl_absorpt_correction_type multi-scan
_exptl_absorpt_process_details
;
SADABS-2016/2 - Bruker AXS area detector scaling and absorption correction
;
_exptl_crystal_colour colourless
_exptl_crystal_density_diffrn 1.205
_exptl_crystal_description Block
_exptl_crystal_F_000 1088
_exptl_crystal_size_max 0.090
_exptl_crystal_size_mid 0.070
_exptl_crystal_size_min 0.060
_refine_diff_density_max 0.706
_refine_diff_density_min -0.312
_refine_diff_density_rms 0.055
_refine_ls_extinction_method none
_refine_ls_goodness_of_fit_ref 1.256
_refine_ls_hydrogen_treatment constr
_refine_ls_matrix_type full
_refine_ls_number_parameters 677
_refine_ls_number_reflns 8689
_refine_ls_number_restraints 0
_refine_ls_restrained_S_all 1.256
_refine_ls_R_factor_all 0.1555
_refine_ls_R_factor_gt 0.1177
_refine_ls_shift/su_max 0.000
_refine_ls_shift/su_mean 0.000
_refine_ls_structure_factor_coef Fsqd
_refine_ls_weighting_details 'w=1/[\s^2^(Fo^2^)+(0.0151P)^2^+11.3190P] where P=(Fo^2^+2Fc^2^)/3'
_refine_ls_weighting_scheme calc
_refine_ls_wR_factor_gt 0.2613
_refine_ls_wR_factor_ref 0.2797
_reflns_Friedel_coverage 0.000
_reflns_number_gt 5918
_reflns_number_total 8689
_reflns_threshold_expression 'I > 2\s(I)'
_cod_data_source_file d1ra09043g2.cif
_cod_data_source_block 36D1DCM
_cod_depositor_comments
;
The following automatic conversions were performed:

data item '_exptl_absorpt_correction_type' value 'Multi-Scan' was
changed to 'multi-scan' in accordance with the
/home/data/users/saulius/crontab/automatic-downloads/rss-feeds/RSC/lib/dictionaries/cif_core.dic
dictionary named 'cif_core.dic' version 2.4.2 last updated on
2011-04-26.

Automatic conversion script
Id: cif_fix_values 7556 2019-12-06 15:28:31Z antanas 
;
_cod_database_code 7244193
_shelx_shelxl_version_number 2017/1
_shelx_space_group_comment
;
The symmetry employed for this shelxl refinement is uniquely defined
by the following loop, which should always be used as a source of
symmetry information in preference to the above space-group names.
They are only intended as comments.
;
_shelx_estimated_absorpt_t_min 0.942
_shelx_estimated_absorpt_t_max 0.961

loop_
_space_group_symop_operation_xyz
'x, y, z'
'-x, -y, -z'

loop_
_atom_site_label
_atom_site_type_symbol
_atom_site_fract_x
_atom_site_fract_y
_atom_site_fract_z
_atom_site_U_iso_or_equiv
_atom_site_adp_type
_atom_site_occupancy
_atom_site_site_symmetry_order
_atom_site_calc_flag
_atom_site_refinement_flags_posn
_atom_site_refinement_flags_adp
_atom_site_refinement_flags_occupancy
_atom_site_disorder_assembly
_atom_site_disorder_group
O1 O 0.0568(4) 0.6326(3) 0.5297(3) 0.0615(12) Uani 1 1 d . . . . .
N1 N -0.0913(9) 0.8034(4) 0.5601(5) 0.120(3) Uani 1 1 d . . . . .
C1 C 0.2416(6) 0.5569(4) 0.5455(4) 0.0500(16) Uani 1 1 d . . . . .
O2 O 0.3276(4) 0.3909(3) 0.6869(3) 0.0614(12) Uani 1 1 d . . . . .
N2 N -0.1471(9) 0.8609(4) 0.5172(5) 0.122(3) Uani 1 1 d . . . . .
C2 C 0.1203(6) 0.5691(4) 0.5673(4) 0.0511(16) Uani 1 1 d . . . . .
C3 C 0.0685(6) 0.5190(4) 0.6236(4) 0.0500(15) Uani 1 1 d . . . . .
H3 H -0.014192 0.525888 0.635543 0.060 Uiso 1 1 calc R U . . .
C4 C 0.1380(6) 0.4587(4) 0.6624(4) 0.0474(15) Uani 1 1 d . . . . .
C5 C 0.2612(6) 0.4499(4) 0.6442(4) 0.0479(15) Uani 1 1 d . . . . .
O6 O 0.4298(5) 0.8568(3) 0.9943(3) 0.0747(15) Uani 1 1 d . . . . .
C6 C 0.3112(6) 0.4968(4) 0.5846(4) 0.0526(16) Uani 1 1 d . . . . .
H6 H 0.392632 0.487711 0.570741 0.063 Uiso 1 1 calc R U . . .
C7 C 0.0787(6) 0.4083(4) 0.7263(4) 0.0543(17) Uani 1 1 d . . . . .
H7A H -0.007042 0.394750 0.709126 0.065 Uiso 1 1 calc R U . . .
H7B H 0.122083 0.355469 0.731451 0.065 Uiso 1 1 calc R U . . .
O7 O 0.1147(5) 0.9314(3) 0.7893(3) 0.0761(15) Uani 1 1 d . . . . .
O3 O -0.1136(5) 0.5123(3) 0.7746(3) 0.0764(15) Uani 1 1 d . . . . .
N3 N -0.2025(6) 0.8206(4) 0.4518(4) 0.0667(16) Uani 1 1 d . . . . .
O4 O 0.2980(5) 0.5025(4) 0.9876(3) 0.0848(17) Uani 1 1 d . . . . .
N4 N 0.6168(7) 0.3171(4) 0.2080(4) 0.0763(18) Uani 1 1 d . . . . .
O5 O -0.0586(5) 0.7450(3) 0.9786(4) 0.0856(17) Uani 1 1 d . . . . .
C8 C 0.0837(6) 0.4580(4) 0.8079(4) 0.0495(15) Uani 1 1 d . . . . .
O8 O 0.6170(5) 0.9868(4) 0.7609(3) 0.0849(17) Uani 1 1 d . . . . .
C9 C -0.0101(6) 0.5136(4) 0.8279(4) 0.0559(17) Uani 1 1 d . . . . .
O9 O 0.2668(5) 0.9208(3) 0.5089(3) 0.0777(16) Uani 1 1 d . . . . .
C10 C 0.0022(7) 0.5670(4) 0.8984(4) 0.0597(18) Uani 1 1 d . . . . .
H10 H -0.060761 0.604424 0.910587 0.072 Uiso 1 1 calc R U . . .
O10 O 0.5226(5) 0.6286(3) 0.5634(3) 0.0768(15) Uani 1 1 d . . . . .
C11 C 0.1068(7) 0.5653(4) 0.9506(4) 0.0559(17) Uani 1 1 d . . . . .
O11 O 0.4212(11) 0.2676(7) 0.1714(8) 0.203(5) Uani 1 1 d . . . . .
C12 C 0.1971(6) 0.5060(4) 0.9330(4) 0.0577(17) Uani 1 1 d . . . . .
C13 C 0.1847(6) 0.4540(4) 0.8619(4) 0.0572(17) Uani 1 1 d . . . . .
H13 H 0.246404 0.415300 0.850476 0.069 Uiso 1 1 calc R U . . .
C14 C 0.1186(8) 0.6274(4) 1.0250(4) 0.066(2) Uani 1 1 d . . . . .
H14A H 0.181237 0.607712 1.063441 0.079 Uiso 1 1 calc R U . . .
H14B H 0.040258 0.629000 1.051435 0.079 Uiso 1 1 calc R U . . .
C18 C 0.2206(7) 0.8803(4) 0.9604(4) 0.0568(17) Uani 1 1 d . . . . .
C17 C 0.0978(7) 0.8536(4) 0.9574(4) 0.0636(19) Uani 1 1 d . . . . .
H17 H 0.036589 0.890421 0.940726 0.076 Uiso 1 1 calc R U . . .
C16 C 0.0628(7) 0.7721(4) 0.9790(5) 0.0643(19) Uani 1 1 d . . . . .
C15 C 0.1539(7) 0.7166(4) 1.0032(4) 0.0592(18) Uani 1 1 d . . . . .
C19 C 0.3102(7) 0.8255(4) 0.9878(4) 0.0610(18) Uani 1 1 d . . . . .
C20 C 0.2757(7) 0.7439(4) 1.0077(4) 0.0594(18) Uani 1 1 d . . . . .
H20 H 0.337007 0.707159 1.024397 0.071 Uiso 1 1 calc R U . . .
C21 C 0.2556(8) 0.9678(4) 0.9339(4) 0.069(2) Uani 1 1 d . . . . .
H21A H 0.314378 0.994876 0.974307 0.083 Uiso 1 1 calc R U . . .
H21B H 0.181967 1.002069 0.931767 0.083 Uiso 1 1 calc R U . . .
C22 C 0.3127(7) 0.9648(4) 0.8508(4) 0.0572(18) Uani 1 1 d . . . . .
C23 C 0.2387(7) 0.9439(4) 0.7805(4) 0.0597(18) Uani 1 1 d . . . . .
C24 C 0.2938(7) 0.9376(4) 0.7053(4) 0.0621(19) Uani 1 1 d . . . . .
H24 H 0.243983 0.923828 0.658387 0.075 Uiso 1 1 calc R U . . .
C25 C 0.4198(7) 0.9512(4) 0.6981(4) 0.0596(19) Uani 1 1 d . . . . .
C26 C 0.4912(7) 0.9733(4) 0.7690(5) 0.0631(19) Uani 1 1 d . . . . .
C27 C 0.4361(8) 0.9802(4) 0.8443(5) 0.065(2) Uani 1 1 d . . . . .
H27 H 0.485186 0.995822 0.891125 0.078 Uiso 1 1 calc R U . . .
C28 C 0.4770(7) 0.9385(4) 0.6151(4) 0.065(2) Uani 1 1 d . . . . .
H28A H 0.452569 0.984170 0.581368 0.078 Uiso 1 1 calc R U . . .
H28B H 0.566847 0.940165 0.622561 0.078 Uiso 1 1 calc R U . . .
C29 C 0.4352(7) 0.8546(4) 0.5725(4) 0.0585(18) Uani 1 1 d . . . . .
C30 C 0.3274(7) 0.8463(4) 0.5230(4) 0.0596(18) Uani 1 1 d . . . . .
C32 C 0.3463(6) 0.6942(4) 0.5095(4) 0.0516(16) Uani 1 1 d . . . . .
C31 C 0.2821(6) 0.7672(4) 0.4934(4) 0.0549(17) Uani 1 1 d . . . . .
H31 H 0.207595 0.762957 0.462282 0.066 Uiso 1 1 calc R U . . .
C33 C 0.4580(7) 0.7029(4) 0.5539(4) 0.0579(17) Uani 1 1 d . . . . .
C43 C 0.8462(6) 0.2367(4) 0.7635(5) 0.0641(19) Uani 1 1 d . . . . .
H43A H 0.877872 0.286170 0.796268 0.077 Uiso 1 1 calc R U . . .
H43B H 0.869647 0.242865 0.708030 0.077 Uiso 1 1 calc R U . . .
C42 C 0.7058(7) 0.2357(5) 0.7642(5) 0.068(2) Uani 1 1 d . . . . .
H42A H 0.673519 0.185029 0.733439 0.082 Uiso 1 1 calc R U . . .
H42B H 0.681621 0.232795 0.819926 0.082 Uiso 1 1 calc R U . . .
C41 C 0.6475(7) 0.3123(5) 0.7285(5) 0.069(2) Uani 1 1 d . . . . .
H41A H 0.683685 0.362577 0.757864 0.083 Uiso 1 1 calc R U . . .
H41B H 0.670437 0.313593 0.672343 0.083 Uiso 1 1 calc R U . . .
C40 C 0.5106(7) 0.3180(5) 0.7297(5) 0.073(2) Uani 1 1 d . . . . .
H40A H 0.487978 0.330746 0.785334 0.088 Uiso 1 1 calc R U . . .
H40B H 0.473749 0.263288 0.711446 0.088 Uiso 1 1 calc R U . . .
C39 C 0.4573(6) 0.3842(5) 0.6768(5) 0.0627(19) Uani 1 1 d . . . . .
H39A H 0.498200 0.438435 0.691557 0.075 Uiso 1 1 calc R U . . .
H39B H 0.471729 0.368914 0.620085 0.075 Uiso 1 1 calc R U . . .
C38 C -0.1827(8) 0.7379(4) 0.4543(5) 0.074(2) Uani 1 1 d . . . . .
H38 H -0.212960 0.695566 0.416444 0.088 Uiso 1 1 calc R U . . .
C37 C -0.1112(7) 0.7272(4) 0.5215(5) 0.066(2) Uani 1 1 d . . . . .
C36 C -0.0638(7) 0.6488(4) 0.5558(5) 0.066(2) Uani 1 1 d . . . . .
H36A H -0.061677 0.655089 0.614915 0.079 Uiso 1 1 calc R U . . .
H36B H -0.118878 0.601399 0.538131 0.079 Uiso 1 1 calc R U . . .
C35 C 0.2953(6) 0.6072(4) 0.4796(4) 0.0526(16) Uani 1 1 d . . . . .
H35A H 0.361411 0.575074 0.455411 0.063 Uiso 1 1 calc R U . . .
H35B H 0.231092 0.613912 0.437168 0.063 Uiso 1 1 calc R U . . .
C34 C 0.5027(7) 0.7815(4) 0.5855(4) 0.0601(18) Uani 1 1 d . . . . .
H34 H 0.578157 0.785578 0.615480 0.072 Uiso 1 1 calc R U . . .
C47 C -0.2293(7) 0.8426(5) 0.3055(5) 0.072(2) Uani 1 1 d . . . . .
H47A H -0.251663 0.783677 0.291433 0.086 Uiso 1 1 calc R U . . .
H47B H -0.273894 0.876524 0.266998 0.086 Uiso 1 1 calc R U . . .
C46 C -0.0912(7) 0.8548(5) 0.2963(5) 0.073(2) Uani 1 1 d . . . . .
H46A H -0.046963 0.816765 0.331096 0.088 Uiso 1 1 calc R U . . .
H46B H -0.067479 0.912254 0.315598 0.088 Uiso 1 1 calc R U . . .
C45 C -0.0494(7) 0.8391(5) 0.2093(5) 0.075(2) Uani 1 1 d . . . . .
H45A H -0.081275 0.784260 0.187257 0.090 Uiso 1 1 calc R U . . .
H45B H -0.084597 0.881815 0.175660 0.090 Uiso 1 1 calc R U . . .
C44 C 0.9096(7) 0.1586(5) 0.7951(5) 0.071(2) Uani 1 1 d . . . . .
H44A H 0.889259 0.153378 0.851277 0.085 Uiso 1 1 calc R U . . .
H44B H 0.876631 0.108701 0.763517 0.085 Uiso 1 1 calc R U . . .
C51 C -0.1500(9) 0.7951(7) 0.9430(9) 0.139(5) Uani 1 1 d . . . . .
H51A H -0.155674 0.847536 0.975172 0.209 Uiso 1 1 calc R U . . .
H51B H -0.228644 0.765515 0.940531 0.209 Uiso 1 1 calc R U . . .
H51C H -0.128387 0.806650 0.888823 0.209 Uiso 1 1 calc R U . . .
C50 C 0.3704(10) 0.4285(7) 0.9827(7) 0.124(4) Uani 1 1 d . . . . .
H50A H 0.316738 0.379291 0.980360 0.186 Uiso 1 1 calc R U . . .
H50B H 0.426455 0.428217 1.029881 0.186 Uiso 1 1 calc R U . . .
H50C H 0.416958 0.427826 0.934475 0.186 Uiso 1 1 calc R U . . .
C49 C -0.2197(8) 0.5555(7) 0.8005(6) 0.108(3) Uani 1 1 d . . . . .
H49A H -0.237515 0.540094 0.854265 0.162 Uiso 1 1 calc R U . . .
H49B H -0.289307 0.540204 0.763514 0.162 Uiso 1 1 calc R U . . .
H49C H -0.204448 0.615483 0.801298 0.162 Uiso 1 1 calc R U . . .
C48 C -0.2710(8) 0.8666(5) 0.3909(5) 0.077(2) Uani 1 1 d . . . . .
H48A H -0.258181 0.926948 0.403033 0.092 Uiso 1 1 calc R U . . .
H48B H -0.359069 0.853928 0.393071 0.092 Uiso 1 1 calc R U . . .
C52 C 0.5232(8) 0.8077(6) 1.0305(6) 0.095(3) Uani 1 1 d . . . . .
H52A H 0.499385 0.793406 1.083475 0.142 Uiso 1 1 calc R U . . .
H52B H 0.599897 0.839655 1.035864 0.142 Uiso 1 1 calc R U . . .
H52C H 0.533674 0.756798 0.996929 0.142 Uiso 1 1 calc R U . . .
C56 C 0.6235(8) 0.6301(5) 0.6194(5) 0.083(2) Uani 1 1 d . . . . .
H56A H 0.686630 0.667914 0.602950 0.124 Uiso 1 1 calc R U . . .
H56B H 0.656047 0.574131 0.621711 0.124 Uiso 1 1 calc R U . . .
H56C H 0.597445 0.649261 0.672248 0.124 Uiso 1 1 calc R U . . .
C57 C 0.5718(13) 0.4045(5) 0.1946(7) 0.142(5) Uani 1 1 d . . . . .
H57A H 0.485066 0.401731 0.178154 0.213 Uiso 1 1 calc R U . . .
H57B H 0.617524 0.428381 0.152755 0.213 Uiso 1 1 calc R U . . .
H57C H 0.583898 0.439372 0.244335 0.213 Uiso 1 1 calc R U . . .
C58 C 0.7421(9) 0.2978(7) 0.2340(7) 0.116(4) Uani 1 1 d . . . . .
H58A H 0.741959 0.246463 0.262104 0.174 Uiso 1 1 calc R U . . .
H58B H 0.776184 0.343407 0.269982 0.174 Uiso 1 1 calc R U . . .
H58C H 0.791591 0.290803 0.187287 0.174 Uiso 1 1 calc R U . . .
C59 C 0.5345(11) 0.2541(7) 0.1941(7) 0.104(3) Uani 1 1 d . . . . .
H59 H 0.559425 0.198826 0.200825 0.125 Uiso 1 1 calc R U . . .
C55 C 0.1703(10) 0.9190(5) 0.4480(6) 0.114(4) Uani 1 1 d . . . . .
H55A H 0.199761 0.894593 0.397823 0.171 Uiso 1 1 calc R U . . .
H55B H 0.143494 0.975623 0.440370 0.171 Uiso 1 1 calc R U . . .
H55C H 0.101978 0.885426 0.464169 0.171 Uiso 1 1 calc R U . . .
C54 C 0.6974(9) 0.9754(8) 0.8283(7) 0.131(4) Uani 1 1 d . . . . .
H54A H 0.690430 1.022004 0.867926 0.197 Uiso 1 1 calc R U . . .
H54B H 0.781169 0.972776 0.811349 0.197 Uiso 1 1 calc R U . . .
H54C H 0.675888 0.923529 0.851962 0.197 Uiso 1 1 calc R U . . .
C53 C 0.0400(8) 0.8945(6) 0.7216(5) 0.090(3) Uani 1 1 d . . . . .
H53A H 0.035467 0.933159 0.678924 0.135 Uiso 1 1 calc R U . . .
H53B H -0.042087 0.882888 0.738622 0.135 Uiso 1 1 calc R U . . .
H53C H 0.076331 0.842672 0.701914 0.135 Uiso 1 1 calc R U . . .

loop_
_atom_site_aniso_label
_atom_site_aniso_U_11
_atom_site_aniso_U_22
_atom_site_aniso_U_33
_atom_site_aniso_U_23
_atom_site_aniso_U_13
_atom_site_aniso_U_12
O1 0.056(3) 0.058(3) 0.074(3) 0.016(2) 0.012(2) 0.013(2)
N1 0.168(8) 0.061(4) 0.123(7) -0.014(4) -0.068(6) 0.026(5)
C1 0.061(4) 0.044(3) 0.045(4) 0.000(3) 0.012(3) -0.002(3)
O2 0.055(3) 0.063(3) 0.069(3) 0.020(2) 0.008(2) 0.008(2)
N2 0.171(9) 0.055(4) 0.131(7) -0.012(4) -0.066(6) 0.027(5)
C2 0.057(4) 0.047(3) 0.051(4) 0.002(3) 0.007(3) 0.005(3)
C3 0.047(4) 0.052(4) 0.052(4) 0.001(3) 0.014(3) 0.002(3)
C4 0.053(4) 0.044(3) 0.046(4) 0.002(3) 0.008(3) -0.001(3)
C5 0.049(4) 0.045(3) 0.050(4) 0.003(3) 0.010(3) 0.002(3)
O6 0.069(4) 0.069(3) 0.086(4) 0.009(3) 0.003(3) -0.004(3)
C6 0.056(4) 0.049(3) 0.054(4) 0.000(3) 0.011(3) 0.005(3)
C7 0.054(4) 0.045(3) 0.064(4) 0.004(3) 0.010(3) 0.000(3)
O7 0.065(4) 0.090(4) 0.072(4) 0.002(3) 0.001(3) 0.001(3)
O3 0.057(3) 0.096(4) 0.076(4) -0.002(3) 0.002(3) 0.017(3)
N3 0.072(4) 0.052(3) 0.076(4) 0.000(3) 0.001(3) 0.014(3)
O4 0.077(4) 0.100(4) 0.076(4) 0.000(3) -0.012(3) 0.015(3)
N4 0.083(5) 0.066(4) 0.081(5) 0.001(3) 0.015(4) 0.001(4)
O5 0.060(3) 0.075(3) 0.123(5) 0.006(3) 0.018(3) 0.002(3)
C8 0.045(4) 0.048(3) 0.057(4) 0.009(3) 0.017(3) 0.005(3)
O8 0.076(4) 0.105(4) 0.072(4) 0.001(3) -0.002(3) -0.022(3)
C9 0.051(4) 0.060(4) 0.058(4) 0.012(3) 0.007(3) 0.005(3)
O9 0.105(4) 0.048(3) 0.077(4) 0.000(2) -0.023(3) 0.016(3)
C10 0.060(4) 0.054(4) 0.067(5) 0.008(3) 0.014(4) 0.011(3)
O10 0.076(4) 0.054(3) 0.099(4) -0.001(3) -0.007(3) 0.015(3)
C11 0.064(5) 0.052(4) 0.054(4) 0.009(3) 0.018(4) -0.001(3)
O11 0.162(10) 0.198(11) 0.240(13) -0.048(9) 0.015(9) -0.021(8)
C12 0.054(4) 0.065(4) 0.055(4) 0.014(3) 0.008(3) -0.002(3)
C13 0.055(4) 0.054(4) 0.065(4) 0.011(3) 0.008(4) 0.006(3)
C14 0.083(5) 0.057(4) 0.059(4) 0.009(3) 0.014(4) -0.003(4)
C18 0.069(5) 0.049(4) 0.052(4) -0.004(3) 0.013(4) 0.004(3)
C17 0.069(5) 0.058(4) 0.065(5) 0.002(3) 0.014(4) 0.011(4)
C16 0.065(5) 0.059(4) 0.069(5) -0.001(4) 0.011(4) 0.002(4)
C15 0.072(5) 0.055(4) 0.052(4) 0.004(3) 0.010(4) -0.003(4)
C19 0.066(5) 0.056(4) 0.060(4) 0.002(3) -0.001(4) -0.005(4)
C20 0.071(5) 0.055(4) 0.052(4) 0.002(3) 0.004(4) 0.008(4)
C21 0.093(6) 0.048(4) 0.065(5) -0.001(3) -0.001(4) -0.002(4)
C22 0.071(5) 0.041(3) 0.059(4) 0.001(3) 0.005(4) 0.000(3)
C23 0.072(5) 0.045(4) 0.062(5) 0.004(3) -0.002(4) 0.002(3)
C24 0.074(5) 0.052(4) 0.059(5) 0.004(3) -0.013(4) 0.001(4)
C25 0.079(5) 0.039(3) 0.059(4) 0.002(3) -0.008(4) -0.003(3)
C26 0.071(5) 0.046(4) 0.071(5) 0.003(3) -0.003(4) -0.009(3)
C27 0.083(6) 0.050(4) 0.060(5) -0.002(3) -0.007(4) -0.009(4)
C28 0.081(5) 0.051(4) 0.063(5) 0.004(3) -0.003(4) -0.010(4)
C29 0.069(5) 0.047(4) 0.059(4) 0.006(3) 0.006(4) 0.001(3)
C30 0.075(5) 0.046(4) 0.057(4) 0.005(3) 0.000(4) 0.011(3)
C32 0.058(4) 0.046(3) 0.051(4) 0.003(3) 0.013(3) 0.006(3)
C31 0.061(4) 0.049(4) 0.054(4) 0.001(3) 0.001(3) 0.005(3)
C33 0.067(5) 0.048(4) 0.061(4) 0.007(3) 0.006(4) 0.006(3)
C43 0.059(5) 0.065(4) 0.069(5) 0.010(4) 0.004(4) 0.011(4)
C42 0.067(5) 0.074(5) 0.066(5) 0.014(4) 0.006(4) 0.006(4)
C41 0.057(5) 0.071(5) 0.082(5) 0.018(4) 0.009(4) 0.017(4)
C40 0.052(4) 0.084(5) 0.087(6) 0.023(4) 0.008(4) 0.015(4)
C39 0.047(4) 0.070(4) 0.074(5) 0.014(4) 0.019(4) 0.014(3)
C38 0.091(6) 0.047(4) 0.081(5) -0.001(4) -0.013(5) 0.013(4)
C37 0.070(5) 0.055(4) 0.073(5) 0.002(4) 0.000(4) 0.015(4)
C36 0.059(5) 0.062(4) 0.078(5) 0.010(4) 0.009(4) 0.014(4)
C35 0.063(4) 0.049(3) 0.046(4) 0.000(3) 0.019(3) 0.004(3)
C34 0.057(4) 0.058(4) 0.066(5) 0.002(3) 0.000(4) 0.000(3)
C47 0.069(5) 0.061(4) 0.085(6) 0.009(4) -0.004(4) 0.016(4)
C46 0.071(5) 0.063(4) 0.084(6) 0.005(4) -0.009(4) 0.007(4)
C45 0.083(6) 0.073(5) 0.070(5) 0.015(4) -0.009(4) 0.021(4)
C44 0.069(5) 0.072(5) 0.074(5) 0.022(4) 0.004(4) 0.012(4)
C51 0.065(6) 0.106(8) 0.248(16) 0.023(9) 0.001(8) 0.014(6)
C50 0.108(8) 0.143(9) 0.119(9) 0.002(7) -0.035(7) 0.062(7)
C49 0.069(6) 0.148(9) 0.107(8) 0.000(7) -0.004(5) 0.052(6)
C48 0.077(6) 0.066(5) 0.088(6) 0.013(4) 0.004(5) 0.025(4)
C52 0.069(6) 0.090(6) 0.127(8) 0.018(6) -0.004(6) 0.004(5)
C56 0.078(6) 0.079(5) 0.091(6) 0.002(5) 0.002(5) 0.027(4)
C57 0.255(15) 0.062(6) 0.114(8) -0.004(5) 0.085(10) -0.044(7)
C58 0.094(8) 0.114(8) 0.139(10) -0.002(7) 0.009(7) 0.024(6)
C59 0.099(8) 0.083(6) 0.127(9) -0.014(6) 0.007(7) -0.010(6)
C55 0.147(9) 0.063(5) 0.125(8) -0.005(5) -0.068(7) 0.028(5)
C54 0.080(7) 0.175(12) 0.142(10) 0.057(9) -0.018(7) -0.022(7)
C53 0.071(6) 0.101(7) 0.097(7) 0.000(5) -0.006(5) -0.008(5)

loop_
_atom_type_symbol
_atom_type_description
_atom_type_scat_dispersion_real
_atom_type_scat_dispersion_imag
_atom_type_scat_source
C C 0.0181 0.0091 'International Tables Vol C Tables 4.2.6.8 and 6.1.1.4'
H H 0.0000 0.0000 'International Tables Vol C Tables 4.2.6.8 and 6.1.1.4'
N N 0.0311 0.0180 'International Tables Vol C Tables 4.2.6.8 and 6.1.1.4'
O O 0.0492 0.0322 'International Tables Vol C Tables 4.2.6.8 and 6.1.1.4'

loop_
_geom_angle_atom_site_label_1
_geom_angle_atom_site_label_2
_geom_angle_atom_site_label_3
_geom_angle
_geom_angle_site_symmetry_1
_geom_angle_site_symmetry_3
_geom_angle_publ_flag
C2 O1 C36 116.2(5) . . ?
N2 N1 C37 108.9(7) . . ?
C2 C1 C6 118.2(6) . . ?
C2 C1 C35 120.5(6) . . ?
C6 C1 C35 121.3(6) . . ?
C5 O2 C39 119.0(5) . . ?
N1 N2 N3 107.2(6) . . ?
O1 C2 C1 116.1(6) . . ?
O1 C2 C3 123.5(6) . . ?
C1 C2 C3 120.4(6) . . ?
C4 C3 C2 121.2(6) . . ?
C4 C3 H3 119.4 . . ?
C2 C3 H3 119.4 . . ?
C5 C4 C3 118.4(6) . . ?
C5 C4 C7 122.3(6) . . ?
C3 C4 C7 119.2(6) . . ?
C4 C5 O2 116.1(5) . . ?
C4 C5 C6 120.4(6) . . ?
O2 C5 C6 123.5(6) . . ?
C19 O6 C52 118.7(6) . . ?
C5 C6 C1 121.2(6) . . ?
C5 C6 H6 119.4 . . ?
C1 C6 H6 119.4 . . ?
C8 C7 C4 110.8(5) . . ?
C8 C7 H7A 109.5 . . ?
C4 C7 H7A 109.5 . . ?
C8 C7 H7B 109.5 . . ?
C4 C7 H7B 109.5 . . ?
H7A C7 H7B 108.1 . . ?
C23 O7 C53 118.7(6) . . ?
C9 O3 C49 117.9(6) . . ?
N2 N3 C38 109.1(6) . . ?
N2 N3 C48 121.0(6) . . ?
C38 N3 C48 129.9(7) . . ?
C12 O4 C50 117.2(7) . . ?
C59 N4 C58 118.8(9) . . ?
C59 N4 C57 116.8(9) . . ?
C58 N4 C57 124.4(8) . . ?
C16 O5 C51 118.3(7) . . ?
C13 C8 C9 118.1(6) . . ?
C13 C8 C7 121.1(6) . . ?
C9 C8 C7 120.6(6) . . ?
C26 O8 C54 117.9(7) . . ?
O3 C9 C10 123.0(6) . . ?
O3 C9 C8 116.5(6) . . ?
C10 C9 C8 120.4(6) . . ?
C30 O9 C55 118.4(6) . . ?
C11 C10 C9 121.1(6) . . ?
C11 C10 H10 119.5 . . ?
C9 C10 H10 119.5 . . ?
C33 O10 C56 118.5(6) . . ?
C10 C11 C12 118.4(6) . . ?
C10 C11 C14 119.2(6) . . ?
C12 C11 C14 122.4(7) . . ?
O4 C12 C13 122.4(6) . . ?
O4 C12 C11 117.7(6) . . ?
C13 C12 C11 120.0(6) . . ?
C8 C13 C12 121.9(6) . . ?
C8 C13 H13 119.1 . . ?
C12 C13 H13 119.1 . . ?
C11 C14 C15 112.3(6) . . ?
C11 C14 H14A 109.1 . . ?
C15 C14 H14A 109.1 . . ?
C11 C14 H14B 109.1 . . ?
C15 C14 H14B 109.1 . . ?
H14A C14 H14B 107.9 . . ?
C17 C18 C19 118.2(6) . . ?
C17 C18 C21 120.5(7) . . ?
C19 C18 C21 121.3(7) . . ?
C18 C17 C16 121.8(7) . . ?
C18 C17 H17 119.1 . . ?
C16 C17 H17 119.1 . . ?
O5 C16 C15 117.8(7) . . ?
O5 C16 C17 122.8(7) . . ?
C15 C16 C17 119.4(7) . . ?
C20 C15 C16 118.7(7) . . ?
C20 C15 C14 121.0(7) . . ?
C16 C15 C14 120.3(7) . . ?
O6 C19 C18 115.9(6) . . ?
O6 C19 C20 124.1(7) . . ?
C18 C19 C20 120.0(7) . . ?
C15 C20 C19 121.9(7) . . ?
C15 C20 H20 119.0 . . ?
C19 C20 H20 119.0 . . ?
C18 C21 C22 113.0(6) . . ?
C18 C21 H21A 109.0 . . ?
C22 C21 H21A 109.0 . . ?
C18 C21 H21B 109.0 . . ?
C22 C21 H21B 109.0 . . ?
H21A C21 H21B 107.8 . . ?
C27 C22 C23 119.1(7) . . ?
C27 C22 C21 121.0(7) . . ?
C23 C22 C21 119.9(7) . . ?
O7 C23 C22 117.3(7) . . ?
O7 C23 C24 123.6(6) . . ?
C22 C23 C24 119.0(7) . . ?
C25 C24 C23 122.4(7) . . ?
C25 C24 H24 118.8 . . ?
C23 C24 H24 118.8 . . ?
C24 C25 C26 117.4(7) . . ?
C24 C25 C28 120.5(6) . . ?
C26 C25 C28 122.1(7) . . ?
O8 C26 C25 116.7(7) . . ?
O8 C26 C27 122.9(7) . . ?
C25 C26 C27 120.3(7) . . ?
C22 C27 C26 121.7(7) . . ?
C22 C27 H27 119.1 . . ?
C26 C27 H27 119.1 . . ?
C29 C28 C25 110.9(6) . . ?
C29 C28 H28A 109.5 . . ?
C25 C28 H28A 109.5 . . ?
C29 C28 H28B 109.5 . . ?
C25 C28 H28B 109.5 . . ?
H28A C28 H28B 108.1 . . ?
C30 C29 C34 117.8(6) . . ?
C30 C29 C28 122.0(6) . . ?
C34 C29 C28 120.2(6) . . ?
O9 C30 C29 115.7(6) . . ?
O9 C30 C31 123.2(6) . . ?
C29 C30 C31 121.0(6) . . ?
C33 C32 C31 118.0(6) . . ?
C33 C32 C35 120.7(6) . . ?
C31 C32 C35 121.3(6) . . ?
C30 C31 C32 121.0(6) . . ?
C30 C31 H31 119.5 . . ?
C32 C31 H31 119.5 . . ?
C32 C33 C34 121.4(6) . . ?
C32 C33 O10 115.7(6) . . ?
C34 C33 O10 122.9(6) . . ?
C42 C43 C44 115.6(6) . . ?
C42 C43 H43A 108.4 . . ?
C44 C43 H43A 108.4 . . ?
C42 C43 H43B 108.4 . . ?
C44 C43 H43B 108.4 . . ?
H43A C43 H43B 107.4 . . ?
C41 C42 C43 113.4(6) . . ?
C41 C42 H42A 108.9 . . ?
C43 C42 H42A 108.9 . . ?
C41 C42 H42B 108.9 . . ?
C43 C42 H42B 108.9 . . ?
H42A C42 H42B 107.7 . . ?
C40 C41 C42 116.9(7) . . ?
C40 C41 H41A 108.1 . . ?
C42 C41 H41A 108.1 . . ?
C40 C41 H41B 108.1 . . ?
C42 C41 H41B 108.1 . . ?
H41A C41 H41B 107.3 . . ?
C41 C40 C39 113.5(6) . . ?
C41 C40 H40A 108.9 . . ?
C39 C40 H40A 108.9 . . ?
C41 C40 H40B 108.9 . . ?
C39 C40 H40B 108.9 . . ?
H40A C40 H40B 107.7 . . ?
O2 C39 C40 110.0(6) . . ?
O2 C39 H39A 109.7 . . ?
C40 C39 H39A 109.7 . . ?
O2 C39 H39B 109.7 . . ?
C40 C39 H39B 109.7 . . ?
H39A C39 H39B 108.2 . . ?
N3 C38 C37 107.3(7) . . ?
N3 C38 H38 126.3 . . ?
C37 C38 H38 126.3 . . ?
C38 C37 N1 107.4(7) . . ?
C38 C37 C36 130.6(7) . . ?
N1 C37 C36 121.9(7) . . ?
O1 C36 C37 110.0(6) . . ?
O1 C36 H36A 109.7 . . ?
C37 C36 H36A 109.7 . . ?
O1 C36 H36B 109.7 . . ?
C37 C36 H36B 109.7 . . ?
H36A C36 H36B 108.2 . . ?
C32 C35 C1 114.3(5) . . ?
C32 C35 H35A 108.7 . . ?
C1 C35 H35A 108.7 . . ?
C32 C35 H35B 108.7 . . ?
C1 C35 H35B 108.7 . . ?
H35A C35 H35B 107.6 . . ?
C33 C34 C29 120.6(7) . . ?
C33 C34 H34 119.7 . . ?
C29 C34 H34 119.7 . . ?
C46 C47 C48 114.0(7) . . ?
C46 C47 H47A 108.7 . . ?
C48 C47 H47A 108.7 . . ?
C46 C47 H47B 108.7 . . ?
C48 C47 H47B 108.7 . . ?
H47A C47 H47B 107.6 . . ?
C47 C46 C45 114.8(7) . . ?
C47 C46 H46A 108.6 . . ?
C45 C46 H46A 108.6 . . ?
C47 C46 H46B 108.6 . . ?
C45 C46 H46B 108.6 . . ?
H46A C46 H46B 107.6 . . ?
C44 C45 C46 112.7(6) 2_666 . ?
C44 C45 H45A 109.1 2_666 . ?
C46 C45 H45A 109.1 . . ?
C44 C45 H45B 109.1 2_666 . ?
C46 C45 H45B 109.1 . . ?
H45A C45 H45B 107.8 . . ?
C45 C44 C43 113.9(6) 2_666 . ?
C45 C44 H44A 108.8 2_666 . ?
C43 C44 H44A 108.8 . . ?
C45 C44 H44B 108.8 2_666 . ?
C43 C44 H44B 108.8 . . ?
H44A C44 H44B 107.7 . . ?
O5 C51 H51A 109.5 . . ?
O5 C51 H51B 109.5 . . ?
H51A C51 H51B 109.5 . . ?
O5 C51 H51C 109.5 . . ?
H51A C51 H51C 109.5 . . ?
H51B C51 H51C 109.5 . . ?
O4 C50 H50A 109.5 . . ?
O4 C50 H50B 109.5 . . ?
H50A C50 H50B 109.5 . . ?
O4 C50 H50C 109.5 . . ?
H50A C50 H50C 109.5 . . ?
H50B C50 H50C 109.5 . . ?
O3 C49 H49A 109.5 . . ?
O3 C49 H49B 109.5 . . ?
H49A C49 H49B 109.5 . . ?
O3 C49 H49C 109.5 . . ?
H49A C49 H49C 109.5 . . ?
H49B C49 H49C 109.5 . . ?
N3 C48 C47 111.1(6) . . ?
N3 C48 H48A 109.4 . . ?
C47 C48 H48A 109.4 . . ?
N3 C48 H48B 109.4 . . ?
C47 C48 H48B 109.4 . . ?
H48A C48 H48B 108.0 . . ?
O6 C52 H52A 109.5 . . ?
O6 C52 H52B 109.5 . . ?
H52A C52 H52B 109.5 . . ?
O6 C52 H52C 109.5 . . ?
H52A C52 H52C 109.5 . . ?
H52B C52 H52C 109.5 . . ?
O10 C56 H56A 109.5 . . ?
O10 C56 H56B 109.5 . . ?
H56A C56 H56B 109.5 . . ?
O10 C56 H56C 109.5 . . ?
H56A C56 H56C 109.5 . . ?
H56B C56 H56C 109.5 . . ?
N4 C57 H57A 109.5 . . ?
N4 C57 H57B 109.5 . . ?
H57A C57 H57B 109.5 . . ?
N4 C57 H57C 109.5 . . ?
H57A C57 H57C 109.5 . . ?
H57B C57 H57C 109.5 . . ?
N4 C58 H58A 109.5 . . ?
N4 C58 H58B 109.5 . . ?
H58A C58 H58B 109.5 . . ?
N4 C58 H58C 109.5 . . ?
H58A C58 H58C 109.5 . . ?
H58B C58 H58C 109.5 . . ?
O11 C59 N4 121.5(11) . . ?
O11 C59 H59 119.3 . . ?
N4 C59 H59 119.3 . . ?
O9 C55 H55A 109.5 . . ?
O9 C55 H55B 109.5 . . ?
H55A C55 H55B 109.5 . . ?
O9 C55 H55C 109.5 . . ?
H55A C55 H55C 109.5 . . ?
H55B C55 H55C 109.5 . . ?
O8 C54 H54A 109.5 . . ?
O8 C54 H54B 109.5 . . ?
H54A C54 H54B 109.5 . . ?
O8 C54 H54C 109.5 . . ?
H54A C54 H54C 109.5 . . ?
H54B C54 H54C 109.5 . . ?
O7 C53 H53A 109.5 . . ?
O7 C53 H53B 109.5 . . ?
H53A C53 H53B 109.5 . . ?
O7 C53 H53C 109.5 . . ?
H53A C53 H53C 109.5 . . ?
H53B C53 H53C 109.5 . . ?

loop_
_geom_bond_atom_site_label_1
_geom_bond_atom_site_label_2
_geom_bond_distance
_geom_bond_site_symmetry_2
_geom_bond_publ_flag
O1 C2 1.385(7) . ?
O1 C36 1.413(8) . ?
N1 N2 1.320(9) . ?
N1 C37 1.337(9) . ?
C1 C2 1.388(9) . ?
C1 C6 1.391(9) . ?
C1 C35 1.517(8) . ?
O2 C5 1.389(7) . ?
O2 C39 1.422(8) . ?
N2 N3 1.328(9) . ?
C2 C3 1.389(9) . ?
C3 C4 1.388(8) . ?
C3 H3 0.9300 . ?
C4 C5 1.384(9) . ?
C4 C7 1.519(8) . ?
C5 C6 1.390(9) . ?
O6 C19 1.372(8) . ?
O6 C52 1.412(9) . ?
C6 H6 0.9300 . ?
C7 C8 1.512(9) . ?
C7 H7A 0.9700 . ?
C7 H7B 0.9700 . ?
O7 C23 1.366(9) . ?
O7 C53 1.430(9) . ?
O3 C9 1.383(8) . ?
O3 C49 1.413(9) . ?
N3 C38 1.331(8) . ?
N3 C48 1.453(9) . ?
O4 C12 1.380(8) . ?
O4 C50 1.419(10) . ?
N4 C59 1.326(11) . ?
N4 C58 1.440(11) . ?
N4 C57 1.498(11) . ?
O5 C16 1.371(9) . ?
O5 C51 1.403(11) . ?
C8 C13 1.375(9) . ?
C8 C9 1.390(9) . ?
O8 C26 1.385(9) . ?
O8 C54 1.395(10) . ?
C9 C10 1.390(9) . ?
O9 C30 1.384(7) . ?
O9 C55 1.406(9) . ?
C10 C11 1.384(9) . ?
C10 H10 0.9300 . ?
O10 C33 1.388(8) . ?
O10 C56 1.389(9) . ?
C11 C12 1.392(9) . ?
C11 C14 1.520(9) . ?
O11 C59 1.285(13) . ?
C12 C13 1.386(9) . ?
C13 H13 0.9300 . ?
C14 C15 1.525(9) . ?
C14 H14A 0.9700 . ?
C14 H14B 0.9700 . ?
C18 C17 1.381(10) . ?
C18 C19 1.386(9) . ?
C18 C21 1.524(9) . ?
C17 C16 1.410(10) . ?
C17 H17 0.9300 . ?
C16 C15 1.388(10) . ?
C15 C20 1.373(10) . ?
C19 C20 1.400(9) . ?
C20 H20 0.9300 . ?
C21 C22 1.526(10) . ?
C21 H21A 0.9700 . ?
C21 H21B 0.9700 . ?
C22 C27 1.360(10) . ?
C22 C23 1.390(9) . ?
C23 C24 1.399(10) . ?
C24 C25 1.385(10) . ?
C24 H24 0.9300 . ?
C25 C26 1.388(9) . ?
C25 C28 1.530(10) . ?
C26 C27 1.400(10) . ?
C27 H27 0.9300 . ?
C28 C29 1.513(9) . ?
C28 H28A 0.9700 . ?
C28 H28B 0.9700 . ?
C29 C30 1.386(9) . ?
C29 C34 1.398(9) . ?
C30 C31 1.386(9) . ?
C32 C33 1.377(9) . ?
C32 C31 1.389(8) . ?
C32 C35 1.517(8) . ?
C31 H31 0.9300 . ?
C33 C34 1.387(9) . ?
C43 C42 1.515(10) . ?
C43 C44 1.527(9) . ?
C43 H43A 0.9700 . ?
C43 H43B 0.9700 . ?
C42 C41 1.512(9) . ?
C42 H42A 0.9700 . ?
C42 H42B 0.9700 . ?
C41 C40 1.482(9) . ?
C41 H41A 0.9700 . ?
C41 H41B 0.9700 . ?
C40 C39 1.506(9) . ?
C40 H40A 0.9700 . ?
C40 H40B 0.9700 . ?
C39 H39A 0.9700 . ?
C39 H39B 0.9700 . ?
C38 C37 1.336(10) . ?
C38 H38 0.9300 . ?
C37 C36 1.482(9) . ?
C36 H36A 0.9700 . ?
C36 H36B 0.9700 . ?
C35 H35A 0.9700 . ?
C35 H35B 0.9700 . ?
C34 H34 0.9300 . ?
C47 C46 1.515(10) . ?
C47 C48 1.525(11) . ?
C47 H47A 0.9700 . ?
C47 H47B 0.9700 . ?
C46 C45 1.530(11) . ?
C46 H46A 0.9700 . ?
C46 H46B 0.9700 . ?
C45 C44 1.513(10) 2_666 ?
C45 H45A 0.9700 . ?
C45 H45B 0.9700 . ?
C44 H44A 0.9700 . ?
C44 H44B 0.9700 . ?
C51 H51A 0.9600 . ?
C51 H51B 0.9600 . ?
C51 H51C 0.9600 . ?
C50 H50A 0.9600 . ?
C50 H50B 0.9600 . ?
C50 H50C 0.9600 . ?
C49 H49A 0.9600 . ?
C49 H49B 0.9600 . ?
C49 H49C 0.9600 . ?
C48 H48A 0.9700 . ?
C48 H48B 0.9700 . ?
C52 H52A 0.9600 . ?
C52 H52B 0.9600 . ?
C52 H52C 0.9600 . ?
C56 H56A 0.9600 . ?
C56 H56B 0.9600 . ?
C56 H56C 0.9600 . ?
C57 H57A 0.9600 . ?
C57 H57B 0.9600 . ?
C57 H57C 0.9600 . ?
C58 H58A 0.9600 . ?
C58 H58B 0.9600 . ?
C58 H58C 0.9600 . ?
C59 H59 0.9300 . ?
C55 H55A 0.9600 . ?
C55 H55B 0.9600 . ?
C55 H55C 0.9600 . ?
C54 H54A 0.9600 . ?
C54 H54B 0.9600 . ?
C54 H54C 0.9600 . ?
C53 H53A 0.9600 . ?
C53 H53B 0.9600 . ?
C53 H53C 0.9600 . ?

loop_
_geom_torsion_atom_site_label_1
_geom_torsion_atom_site_label_2
_geom_torsion_atom_site_label_3
_geom_torsion_atom_site_label_4
_geom_torsion
_geom_torsion_site_symmetry_1
_geom_torsion_site_symmetry_2
_geom_torsion_site_symmetry_3
_geom_torsion_site_symmetry_4
_geom_torsion_publ_flag
C37 N1 N2 N3 0.2(13) . . . . ?
C36 O1 C2 C1 -176.0(6) . . . . ?
C36 O1 C2 C3 4.3(9) . . . . ?
C6 C1 C2 O1 176.8(5) . . . . ?
C35 C1 C2 O1 -4.1(8) . . . . ?
C6 C1 C2 C3 -3.5(9) . . . . ?
C35 C1 C2 C3 175.6(6) . . . . ?
O1 C2 C3 C4 -177.0(6) . . . . ?
C1 C2 C3 C4 3.3(9) . . . . ?
C2 C3 C4 C5 0.5(9) . . . . ?
C2 C3 C4 C7 177.2(6) . . . . ?
C3 C4 C5 O2 177.7(5) . . . . ?
C7 C4 C5 O2 1.1(8) . . . . ?
C3 C4 C5 C6 -4.1(9) . . . . ?
C7 C4 C5 C6 179.3(6) . . . . ?
C39 O2 C5 C4 -174.3(6) . . . . ?
C39 O2 C5 C6 7.5(9) . . . . ?
C4 C5 C6 C1 3.9(9) . . . . ?
O2 C5 C6 C1 -178.0(6) . . . . ?
C2 C1 C6 C5 0.0(9) . . . . ?
C35 C1 C6 C5 -179.1(6) . . . . ?
C5 C4 C7 C8 94.2(7) . . . . ?
C3 C4 C7 C8 -82.3(7) . . . . ?
N1 N2 N3 C38 0.8(12) . . . . ?
N1 N2 N3 C48 -178.9(8) . . . . ?
C4 C7 C8 C13 -87.9(7) . . . . ?
C4 C7 C8 C9 87.5(7) . . . . ?
C49 O3 C9 C10 -11.9(11) . . . . ?
C49 O3 C9 C8 168.0(7) . . . . ?
C13 C8 C9 O3 -176.2(6) . . . . ?
C7 C8 C9 O3 8.2(9) . . . . ?
C13 C8 C9 C10 3.7(10) . . . . ?
C7 C8 C9 C10 -171.9(6) . . . . ?
O3 C9 C10 C11 179.1(6) . . . . ?
C8 C9 C10 C11 -0.9(10) . . . . ?
C9 C10 C11 C12 -3.0(10) . . . . ?
C9 C10 C11 C14 177.4(6) . . . . ?
C50 O4 C12 C13 -18.5(11) . . . . ?
C50 O4 C12 C11 162.6(8) . . . . ?
C10 C11 C12 O4 -177.1(6) . . . . ?
C14 C11 C12 O4 2.5(10) . . . . ?
C10 C11 C12 C13 4.0(10) . . . . ?
C14 C11 C12 C13 -176.5(6) . . . . ?
C9 C8 C13 C12 -2.7(10) . . . . ?
C7 C8 C13 C12 172.8(6) . . . . ?
O4 C12 C13 C8 -180.0(6) . . . . ?
C11 C12 C13 C8 -1.1(10) . . . . ?
C10 C11 C14 C15 -76.3(9) . . . . ?
C12 C11 C14 C15 104.2(8) . . . . ?
C19 C18 C17 C16 -1.9(11) . . . . ?
C21 C18 C17 C16 177.8(6) . . . . ?
C51 O5 C16 C15 -170.7(8) . . . . ?
C51 O5 C16 C17 10.5(12) . . . . ?
C18 C17 C16 O5 178.2(7) . . . . ?
C18 C17 C16 C15 -0.6(11) . . . . ?
O5 C16 C15 C20 -177.0(7) . . . . ?
C17 C16 C15 C20 1.8(11) . . . . ?
O5 C16 C15 C14 2.5(10) . . . . ?
C17 C16 C15 C14 -178.6(6) . . . . ?
C11 C14 C15 C20 -94.6(8) . . . . ?
C11 C14 C15 C16 85.9(9) . . . . ?
C52 O6 C19 C18 172.8(7) . . . . ?
C52 O6 C19 C20 -6.5(11) . . . . ?
C17 C18 C19 O6 -176.2(6) . . . . ?
C21 C18 C19 O6 4.1(10) . . . . ?
C17 C18 C19 C20 3.1(10) . . . . ?
C21 C18 C19 C20 -176.6(6) . . . . ?
C16 C15 C20 C19 -0.6(11) . . . . ?
C14 C15 C20 C19 179.8(6) . . . . ?
O6 C19 C20 C15 177.3(7) . . . . ?
C18 C19 C20 C15 -1.9(11) . . . . ?
C17 C18 C21 C22 -105.0(8) . . . . ?
C19 C18 C21 C22 74.7(9) . . . . ?
C18 C21 C22 C27 -107.3(8) . . . . ?
C18 C21 C22 C23 71.0(9) . . . . ?
C53 O7 C23 C22 -168.3(7) . . . . ?
C53 O7 C23 C24 12.5(10) . . . . ?
C27 C22 C23 O7 -178.0(6) . . . . ?
C21 C22 C23 O7 3.6(9) . . . . ?
C27 C22 C23 C24 1.3(10) . . . . ?
C21 C22 C23 C24 -177.1(6) . . . . ?
O7 C23 C24 C25 179.5(6) . . . . ?
C22 C23 C24 C25 0.2(10) . . . . ?
C23 C24 C25 C26 -1.2(10) . . . . ?
C23 C24 C25 C28 176.3(6) . . . . ?
C54 O8 C26 C25 -154.9(8) . . . . ?
C54 O8 C26 C27 24.6(11) . . . . ?
C24 C25 C26 O8 -179.9(6) . . . . ?
C28 C25 C26 O8 2.6(9) . . . . ?
C24 C25 C26 C27 0.6(10) . . . . ?
C28 C25 C26 C27 -176.8(6) . . . . ?
C23 C22 C27 C26 -1.9(10) . . . . ?
C21 C22 C27 C26 176.5(6) . . . . ?
O8 C26 C27 C22 -178.5(6) . . . . ?
C25 C26 C27 C22 0.9(10) . . . . ?
C24 C25 C28 C29 -48.4(9) . . . . ?
C26 C25 C28 C29 128.9(7) . . . . ?
C25 C28 C29 C30 88.0(8) . . . . ?
C25 C28 C29 C34 -89.0(8) . . . . ?
C55 O9 C30 C29 168.6(8) . . . . ?
C55 O9 C30 C31 -14.3(12) . . . . ?
C34 C29 C30 O9 -177.1(6) . . . . ?
C28 C29 C30 O9 5.7(11) . . . . ?
C34 C29 C30 C31 5.8(11) . . . . ?
C28 C29 C30 C31 -171.4(7) . . . . ?
O9 C30 C31 C32 -179.7(6) . . . . ?
C29 C30 C31 C32 -2.9(11) . . . . ?
C33 C32 C31 C30 -1.8(10) . . . . ?
C35 C32 C31 C30 178.0(6) . . . . ?
C31 C32 C33 C34 3.4(11) . . . . ?
C35 C32 C33 C34 -176.4(7) . . . . ?
C31 C32 C33 O10 -175.6(6) . . . . ?
C35 C32 C33 O10 4.6(10) . . . . ?
C56 O10 C33 C32 -168.3(7) . . . . ?
C56 O10 C33 C34 12.8(11) . . . . ?
C44 C43 C42 C41 -177.2(7) . . . . ?
C43 C42 C41 C40 -177.7(7) . . . . ?
C42 C41 C40 C39 -166.8(7) . . . . ?
C5 O2 C39 C40 178.9(6) . . . . ?
C41 C40 C39 O2 -174.8(7) . . . . ?
N2 N3 C38 C37 -1.5(10) . . . . ?
C48 N3 C38 C37 178.2(8) . . . . ?
N3 C38 C37 N1 1.6(11) . . . . ?
N3 C38 C37 C36 178.0(8) . . . . ?
N2 N1 C37 C38 -1.1(12) . . . . ?
N2 N1 C37 C36 -177.9(9) . . . . ?
C2 O1 C36 C37 170.1(6) . . . . ?
C38 C37 C36 O1 94.9(10) . . . . ?
N1 C37 C36 O1 -89.2(10) . . . . ?
C33 C32 C35 C1 75.2(8) . . . . ?
C31 C32 C35 C1 -104.7(7) . . . . ?
C2 C1 C35 C32 84.0(8) . . . . ?
C6 C1 C35 C32 -97.0(7) . . . . ?
C32 C33 C34 C29 -0.4(11) . . . . ?
O10 C33 C34 C29 178.5(7) . . . . ?
C30 C29 C34 C33 -4.2(11) . . . . ?
C28 C29 C34 C33 173.0(7) . . . . ?
C48 C47 C46 C45 -174.5(6) . . . . ?
C47 C46 C45 C44 -172.9(6) . . . 2_666 ?
C42 C43 C44 C45 178.1(7) . . . 2_666 ?
N2 N3 C48 C47 128.7(9) . . . . ?
C38 N3 C48 C47 -51.0(12) . . . . ?
C46 C47 C48 N3 -55.6(9) . . . . ?
C58 N4 C59 O11 179.4(11) . . . . ?
C57 N4 C59 O11 -1.0(16) . . . . ?
